data_4323940
loop_
_publ_author_name
'Cristina Bolzati'
'Francesco Tisato'
'Fiorenzo Refosco'
'Giuliano Bandoli'
'Alessandro Dolmella'

_publ_section_title
;
 Uncommon Anionic Dioxorhenium(V) and Neutral Monooxorhenium(V)
 Mixed-Ligand Complexes Containing Heterofunctionalized Phosphine Ligands:
 Syntheses and Structural Characterization
;
_journal_name_full 'Inorganic Chemistry'
_journal_page_first 6221
_journal_page_last 6229
_journal_paper_doi 10.1021/ic960404l
_journal_volume 35
_journal_year 1996
_chemical_formula_sum 'C62.5 H52.5 As O5 P2 Re'
_chemical_formula_weight 1206.60
_chemical_name_systematic
; 

 ? 

;
_space_group_IT_number 2
_symmetry_cell_setting triclinic
_symmetry_space_group_name_Hall '-P 1'
_symmetry_space_group_name_H-M 'P -1'
_atom_sites_solution_hydrogens none
_atom_sites_solution_primary direct
_atom_sites_solution_secondary difmap
_audit_creation_method SHELXL
_cell_angle_alpha 82.64(4)
_cell_angle_beta 81.16(4)
_cell_angle_gamma 62.27(3)
_cell_formula_units_Z 2
_cell_length_a 12.679(7)
_cell_length_b 13.082(7)
_cell_length_c 19.649(8)
_cell_measurement_reflns_used 50
_cell_measurement_temperature 293(2)
_cell_measurement_theta_max 14
_cell_measurement_theta_min 9
_cell_volume 2845(3)
_computing_structure_refinement 'SHELXL-93 (Sheldrick, 1993)'
_computing_structure_solution 'SHELXS-86 (Sheldrick, 1990)'
_diffrn_ambient_temperature 293(2)
_diffrn_measurement_device 'Nicolet R3m/V automated diffractometer '
_diffrn_measurement_method 'omega-2 theta'
_diffrn_radiation_monochromator graphite
_diffrn_radiation_source 'fine-focus sealed tube'
_diffrn_radiation_type MoK\a
_diffrn_radiation_wavelength 0.71073
_diffrn_reflns_av_R_equivalents 0.0529
_diffrn_reflns_av_sigmaI/netI 0.1070
_diffrn_reflns_limit_h_max 11
_diffrn_reflns_limit_h_min -10
_diffrn_reflns_limit_k_max 11
_diffrn_reflns_limit_k_min -11
_diffrn_reflns_limit_l_max 17
_diffrn_reflns_limit_l_min 0
_diffrn_reflns_number 3898
_diffrn_reflns_theta_max 18.04
_diffrn_reflns_theta_min 2.01
_diffrn_standards_decay_% 0
_diffrn_standards_interval_count 100
_diffrn_standards_number 2
_exptl_absorpt_coefficient_mu 2.816
_exptl_absorpt_correction_T_max 1.00
_exptl_absorpt_correction_T_min 0.76
_exptl_absorpt_correction_type empirical
_exptl_crystal_colour pale_yellow
_exptl_crystal_density_diffrn 1.409
_exptl_crystal_F_000 1211
_exptl_crystal_size_max 0.20
_exptl_crystal_size_mid 0.16
_exptl_crystal_size_min 0.08
_refine_ls_extinction_method none
_refine_ls_goodness_of_fit_all 0.969
_refine_ls_goodness_of_fit_obs 1.077
_refine_ls_matrix_type full
_refine_ls_number_parameters 252
_refine_ls_number_reflns 3890
_refine_ls_number_restraints 0
_refine_ls_restrained_S_all 0.969
_refine_ls_restrained_S_obs 1.077
_refine_ls_R_factor_all 0.0969
_refine_ls_R_factor_obs 0.0634
_refine_ls_shift/esd_max -0.048
_refine_ls_shift/esd_mean 0.006
_refine_ls_structure_factor_coef Fsqd
_refine_ls_weighting_details 'w=1/[\s^2^(Fo^2^)+(0.1000P)^2^+0.0000P] where P=(Fo^2^+2Fc^2^)/3'
_refine_ls_weighting_scheme calc
_refine_ls_wR_factor_all 0.1709
_refine_ls_wR_factor_obs 0.1534
_reflns_number_observed 2598
_reflns_number_total 3890
_reflns_observed_criterion >2sigma(I)
_cod_data_source_file ic960404l_2.cif
_cod_data_source_block 4
_cod_depositor_comments
;
The following automatic conversions were performed:

'_refine_ls_weighting_scheme' value 'calc
w=1/[\s^2^(Fo^2^)+(0.1000P)^2^+0.0000P] where P=(Fo^2^+2Fc^2^)/3' was
changed to 'calc'. New tag '_refine_ls_weighting_details' was
created. The value of the new tag was set to
'w=1/[\s^2^(Fo^2^)+(0.1000P)^2^+0.0000P] where P=(Fo^2^+2Fc^2^)/3'.

Automatic conversion script
Id: cif_fix_values 3143 2015-03-26 13:38:13Z robertas 
;
_cod_original_cell_volume 2844.6(25)
_cod_original_formula_sum 'C62.50 H52.50 As O5 P2 Re'
_cod_database_code 4323940

loop_
_symmetry_equiv_pos_as_xyz
'x, y, z'
'-x, -y, -z'

loop_
_atom_site_aniso_label
_atom_site_aniso_U_11
_atom_site_aniso_U_22
_atom_site_aniso_U_33
_atom_site_aniso_U_23
_atom_site_aniso_U_13
_atom_site_aniso_U_12
Re1 0.0596(7) 0.0569(7) 0.0467(6) 0.0045(4) -0.0100(4) -0.0217(5)
P1 0.056(4) 0.049(4) 0.053(4) 0.006(3) -0.007(3) -0.017(3)
P2 0.052(4) 0.060(4) 0.047(4) 0.009(3) -0.016(3) -0.023(3)
As1 0.070(2) 0.056(2) 0.057(2) 0.0066(12) -0.0122(13) -0.0326(14)

loop_
_atom_site_label
_atom_site_type_symbol
_atom_site_fract_x
_atom_site_fract_y
_atom_site_fract_z
_atom_site_U_iso_or_equiv
_atom_site_thermal_displace_type
_atom_site_occupancy
_atom_site_calc_flag
_atom_site_refinement_flags
_atom_site_disorder_group
Re1 Re 0.19985(9) 0.23858(8) 0.25474(5) 0.0566(4) Uani 1 d . .
P1 P 0.3254(5) 0.1531(5) 0.3463(3) 0.056(2) Uani 1 d . .
P2 P 0.0213(5) 0.4067(5) 0.2934(3) 0.054(2) Uani 1 d . .
O1 O 0.2690(11) 0.3288(11) 0.2309(6) 0.063(4) Uiso 1 d . .
O2 O 0.1273(11) 0.1547(11) 0.2848(6) 0.061(4) Uiso 1 d . .
O3 O 0.3458(12) 0.0973(11) 0.2055(6) 0.062(4) Uiso 1 d . .
O4 O 0.1157(12) 0.2956(12) 0.1618(7) 0.068(4) Uiso 1 d . .
C1 C 0.4587(18) 0.0525(17) 0.2986(10) 0.060(6) Uiso 1 d . .
C2 C 0.5768(24) -0.0058(23) 0.3236(13) 0.099(8) Uiso 1 d . .
C3 C 0.6764(25) -0.0754(24) 0.2804(15) 0.114(9) Uiso 1 d . .
C4 C 0.6575(24) -0.0889(22) 0.2136(13) 0.099(8) Uiso 1 d . .
C5 C 0.5513(21) -0.0328(20) 0.1873(12) 0.080(7) Uiso 1 d . .
C6 C 0.4495(18) 0.0412(17) 0.2308(10) 0.057(6) Uiso 1 d . .
C7 C -0.0424(17) 0.4678(17) 0.2126(10) 0.055(6) Uiso 1 d . .
C8 C -0.1419(19) 0.5751(18) 0.2037(11) 0.067(6) Uiso 1 d . .
C9 C -0.1810(20) 0.6088(20) 0.1364(12) 0.083(7) Uiso 1 d . .
C10 C -0.1217(22) 0.5412(22) 0.0835(12) 0.085(8) Uiso 1 d . .
C11 C -0.0232(20) 0.4365(20) 0.0882(11) 0.078(7) Uiso 1 d . .
C12 C 0.0189(18) 0.3996(18) 0.1582(10) 0.055(6) Uiso 1 d . .
C1A C 0.2854(18) 0.0726(17) 0.4177(10) 0.056(6) Uiso 1 d . .
C2A C 0.3738(20) -0.0140(19) 0.4578(11) 0.076(7) Uiso 1 d . .
C3A C 0.3260(23) -0.0650(20) 0.5188(12) 0.086(8) Uiso 1 d . .
C4A C 0.2126(24) -0.0329(21) 0.5354(12) 0.092(8) Uiso 1 d . .
C5A C 0.1190(22) 0.0535(22) 0.4948(13) 0.092(8) Uiso 1 d . .
C6A C 0.1618(19) 0.1061(18) 0.4346(11) 0.070(7) Uiso 1 d . .
C1B C 0.3653(17) 0.2459(16) 0.3876(10) 0.054(6) Uiso 1 d . .
C2B C 0.4353(18) 0.2945(18) 0.3478(10) 0.060(6) Uiso 1 d . .
C3B C 0.4577(20) 0.3719(20) 0.3771(12) 0.079(7) Uiso 1 d . .
C4B C 0.4179(21) 0.4005(21) 0.4457(13) 0.090(8) Uiso 1 d . .
C5B C 0.3500(24) 0.3487(23) 0.4841(13) 0.106(9) Uiso 1 d . .
C6B C 0.3199(21) 0.2703(21) 0.4565(13) 0.092(8) Uiso 1 d . .
C1C C 0.0242(18) 0.5267(17) 0.3307(10) 0.056(6) Uiso 1 d . .
C2C C -0.0854(20) 0.6182(20) 0.3586(11) 0.078(7) Uiso 1 d . .
C3C C -0.0738(21) 0.7092(20) 0.3847(11) 0.080(7) Uiso 1 d . .
C4C C 0.0303(23) 0.7135(21) 0.3836(12) 0.088(8) Uiso 1 d . .
C5C C 0.1413(21) 0.6185(20) 0.3566(11) 0.080(7) Uiso 1 d . .
C6C C 0.1338(18) 0.5258(18) 0.3317(10) 0.064(6) Uiso 1 d . .
C1D C -0.0929(17) 0.3773(16) 0.3484(10) 0.053(6) Uiso 1 d . .
C2D C -0.1055(19) 0.3849(18) 0.4222(11) 0.068(7) Uiso 1 d . .
C3D C -0.1926(21) 0.3495(20) 0.4604(12) 0.081(7) Uiso 1 d . .
C4D C -0.2510(21) 0.3147(20) 0.4289(13) 0.086(8) Uiso 1 d . .
C5D C -0.2368(20) 0.3041(20) 0.3591(12) 0.081(7) Uiso 1 d . .
C6D C -0.1565(19) 0.3381(18) 0.3183(11) 0.070(7) Uiso 1 d . .
As1 As 0.4726(2) 0.6002(2) 0.13718(11) 0.0597(7) Uani 1 d . .
C1E C 0.5666(13) 0.4388(9) 0.1453(7) 0.059(6) Uiso 1 d G .
C2E C 0.6904(13) 0.3933(13) 0.1420(7) 0.069(7) Uiso 1 d G .
C3E C 0.7610(9) 0.2743(14) 0.1499(8) 0.087(8) Uiso 1 d G .
C4E C 0.7077(15) 0.2009(9) 0.1610(8) 0.095(8) Uiso 1 d G .
C5E C 0.5838(15) 0.2464(13) 0.1643(8) 0.097(8) Uiso 1 d G .
C6E C 0.5133(10) 0.3654(14) 0.1564(7) 0.079(7) Uiso 1 d G .
C1F C 0.3181(10) 0.6360(13) 0.1178(8) 0.063(6) Uiso 1 d G .
C2F C 0.2793(13) 0.6873(13) 0.0540(7) 0.079(7) Uiso 1 d G .
C3F C 0.1652(14) 0.7119(13) 0.0402(6) 0.090(8) Uiso 1 d G .
C4F C 0.0900(11) 0.6852(14) 0.0902(9) 0.089(8) Uiso 1 d G .
C5F C 0.1288(13) 0.6338(14) 0.1541(8) 0.107(9) Uiso 1 d G .
C6F C 0.2428(14) 0.6092(12) 0.1679(6) 0.077(7) Uiso 1 d G .
C1G C 0.5428(12) 0.6612(13) 0.0631(6) 0.052(6) Uiso 1 d G .
C2G C 0.6165(13) 0.5950(9) 0.0089(8) 0.067(6) Uiso 1 d G .
C3G C 0.6647(12) 0.6444(13) -0.0457(6) 0.077(7) Uiso 1 d G .
C4G C 0.6392(14) 0.7599(14) -0.0463(7) 0.091(8) Uiso 1 d G .
C5G C 0.5656(15) 0.8261(10) 0.0079(9) 0.109(9) Uiso 1 d G .
C6G C 0.5174(12) 0.7768(12) 0.0625(7) 0.080(7) Uiso 1 d G .
C1H C 0.4610(15) 0.6641(14) 0.2205(6) 0.065(6) Uiso 1 d G .
C2H C 0.3675(13) 0.7712(14) 0.2374(8) 0.097(8) Uiso 1 d G .
C3H C 0.3599(14) 0.8154(12) 0.2997(10) 0.125(10) Uiso 1 d G .
C4H C 0.4459(18) 0.7525(17) 0.3449(7) 0.112(9) Uiso 1 d G .
C5H C 0.5394(15) 0.6454(16) 0.3280(8) 0.110(9) Uiso 1 d G .
C6H C 0.5470(12) 0.6012(11) 0.2658(9) 0.081(7) Uiso 1 d G .
C14 C 0.0034 -0.0567 0.2349 0.122(20) Uiso 0.50 d P .
C13 C -0.0237 0.0137 0.2782 0.117(19) Uiso 0.50 d P .
O5 O 0.0289 0.0012 0.3303 0.110(11) Uiso 0.50 d P .
O6 O 0.2744 0.0079 0.1103 0.114(12) Uiso 0.50 d P .
C15 C 0.1857 0.0543 0.0649 0.144(23) Uiso 0.50 d P .
C16 C 0.1832 0.0357 -0.0097 0.153(25) Uiso 0.50 d P .
C17 C 0.0916 0.1442 0.0785 0.143(23) Uiso 0.50 d P .

loop_
_atom_type_symbol
_atom_type_description
_atom_type_scat_dispersion_real
_atom_type_scat_dispersion_imag
_atom_type_scat_source
C C 0.0033 0.0016 'International Tables Vol C Tables 4.2.6.8 and 6.1.1.4'
H H 0.0000 0.0000 'International Tables Vol C Tables 4.2.6.8 and 6.1.1.4'
O O 0.0106 0.0060 'International Tables Vol C Tables 4.2.6.8 and 6.1.1.4'
P P 0.1023 0.0942 'International Tables Vol C Tables 4.2.6.8 and 6.1.1.4'
As As 0.0499 2.0058 'International Tables Vol C Tables 4.2.6.8 and 6.1.1.4'
Re Re -1.0185 7.2310 'International Tables Vol C Tables 4.2.6.8 and 6.1.1.4'

loop_
_geom_angle_atom_site_label_1
_geom_angle_atom_site_label_2
_geom_angle_atom_site_label_3
_geom_angle
_geom_angle_site_symmetry_1
_geom_angle_site_symmetry_3
_geom_angle_publ_flag
O2 Re1 O1 175.3(6) . . yes
O2 Re1 O4 93.3(5) . . yes
O1 Re1 O4 89.5(5) . . yes
O2 Re1 O3 91.5(5) . . yes
O1 Re1 O3 92.2(5) . . yes
O4 Re1 O3 90.6(5) . . yes
O2 Re1 P1 89.4(4) . . yes
O1 Re1 P1 88.4(4) . . yes
O4 Re1 P1 169.8(4) . . yes
O3 Re1 P1 79.5(4) . . yes
O2 Re1 P2 88.9(4) . . yes
O1 Re1 P2 87.9(4) . . yes
O4 Re1 P2 80.4(4) . . yes
O3 Re1 P2 171.0(4) . . yes
P1 Re1 P2 109.6(2) . . yes
C1A P1 C1 107.6(9) . . ?
C1A P1 C1B 103.7(9) . . ?
C1 P1 C1B 107.8(9) . . ?
C1A P1 Re1 119.7(7) . . ?
C1 P1 Re1 99.3(7) . . yes
C1B P1 Re1 117.9(6) . . ?
C1C P2 C7 105.0(9) . . ?
C1C P2 C1D 105.6(9) . . ?
C7 P2 C1D 104.7(9) . . ?
C1C P2 Re1 123.2(7) . . ?
C7 P2 Re1 100.6(7) . . yes
C1D P2 Re1 115.6(6) . . ?
C6 O3 Re1 121.8(12) . . yes
C12 O4 Re1 118.8(12) . . yes
C6 C1 C2 118.7(19) . . ?
C6 C1 P1 116.6(15) . . ?
C2 C1 P1 124.3(17) . . ?
C3 C2 C1 119.9(23) . . ?
C4 C3 C2 117.7(25) . . ?
C5 C4 C3 124.5(25) . . ?
C4 C5 C6 117.9(22) . . ?
O3 C6 C1 120.3(18) . . ?
O3 C6 C5 118.5(19) . . ?
C1 C6 C5 121.2(19) . . ?
C12 C7 C8 121.4(18) . . ?
C12 C7 P2 113.6(15) . . ?
C8 C7 P2 125.0(16) . . ?
C7 C8 C9 117.3(19) . . ?
C10 C9 C8 121.0(22) . . ?
C11 C10 C9 124.9(23) . . ?
C10 C11 C12 114.9(20) . . ?
O4 C12 C7 125.6(18) . . ?
O4 C12 C11 114.0(17) . . ?
C7 C12 C11 120.4(19) . . ?
C6A C1A C2A 122.2(19) . . ?
C6A C1A P1 116.6(15) . . ?
C2A C1A P1 121.0(16) . . ?
C1A C2A C3A 114.8(19) . . ?
C4A C3A C2A 123.2(23) . . ?
C3A C4A C5A 123.8(24) . . ?
C4A C5A C6A 114.8(21) . . ?
C1A C6A C5A 121.1(20) . . ?
C6B C1B C2B 122.9(20) . . ?
C6B C1B P1 118.5(17) . . ?
C2B C1B P1 118.5(15) . . ?
C3B C2B C1B 118.8(19) . . ?
C4B C3B C2B 122.6(22) . . ?
C5B C4B C3B 116.9(23) . . ?
C4B C5B C6B 123.7(24) . . ?
C1B C6B C5B 115.2(23) . . ?
C6C C1C C2C 121.5(19) . . ?
C6C C1C P2 118.7(16) . . ?
C2C C1C P2 119.8(16) . . ?
C3C C2C C1C 115.4(20) . . ?
C4C C3C C2C 124.5(22) . . ?
C3C C4C C5C 119.5(23) . . ?
C6C C5C C4C 117.7(21) . . ?
C1C C6C C5C 121.3(19) . . ?
C6D C1D C2D 121.9(19) . . ?
C6D C1D P2 117.9(15) . . ?
C2D C1D P2 119.9(15) . . ?
C1D C2D C3D 114.1(19) . . ?
C4D C3D C2D 121.0(22) . . ?
C3D C4D C5D 125.1(25) . . ?
C4D C5D C6D 117.8(22) . . ?
C1D C6D C5D 120.1(20) . . ?
C1F As1 C1G 108.1(6) . . ?
C1F As1 C1H 109.2(7) . . ?
C1G As1 C1H 111.4(7) . . ?
C1F As1 C1E 109.9(7) . . ?
C1G As1 C1E 108.6(7) . . ?
C1H As1 C1E 109.8(7) . . ?
C2E C1E C6E 120.0 . . ?
C2E C1E As1 119.3(10) . . ?
C6E C1E As1 120.7(10) . . ?
C1E C2E C3E 120.0 . . ?
C4E C3E C2E 120.0 . . ?
C3E C4E C5E 120.0 . . ?
C6E C5E C4E 120.0 . . ?
C5E C6E C1E 120.0 . . ?
C2F C1F C6F 120.0 . . ?
C2F C1F As1 120.7(10) . . ?
C6F C1F As1 119.3(10) . . ?
C1F C2F C3F 120.0 . . ?
C4F C3F C2F 120.0 . . ?
C5F C4F C3F 120.0 . . ?
C4F C5F C6F 120.0 . . ?
C5F C6F C1F 120.0 . . ?
C2G C1G C6G 120.0 . . ?
C2G C1G As1 121.9(9) . . ?
C6G C1G As1 118.1(9) . . ?
C1G C2G C3G 120.0 . . ?
C4G C3G C2G 120.0 . . ?
C5G C4G C3G 120.0 . . ?
C4G C5G C6G 120.0 . . ?
C5G C6G C1G 120.0 . . ?
C2H C1H C6H 120.0 . . ?
C2H C1H As1 121.1(11) . . ?
C6H C1H As1 118.8(11) . . ?
C3H C2H C1H 120.0 . . ?
C2H C3H C4H 120.0 . . ?
C5H C4H C3H 120.0 . . ?
C6H C5H C4H 120.0 . . ?
C5H C6H C1H 120.0 . . ?
C14 C13 O5 127.43(3) . . ?
C17 C15 O6 119.81(4) . . ?
C17 C15 C16 104.76(5) . . ?
O6 C15 C16 134.09(3) . . ?

loop_
_geom_bond_atom_site_label_1
_geom_bond_atom_site_label_2
_geom_bond_distance
_geom_bond_site_symmetry_2
_geom_bond_publ_flag
Re1 O2 1.734(13) . yes
Re1 O1 1.754(13) . yes
Re1 O4 2.130(13) . yes
Re1 O3 2.122(13) . yes
Re1 P1 2.394(5) . yes
Re1 P2 2.409(6) . yes
P1 C1A 1.80(2) . ?
P1 C1 1.80(2) . yes
P1 C1B 1.83(2) . ?
P2 C1C 1.83(2) . ?
P2 C7 1.81(2) . yes
P2 C1D 1.83(2) . ?
O3 C6 1.31(2) . yes
O4 C12 1.35(2) . yes
C1 C6 1.39(2) . ?
C1 C2 1.46(3) . ?
C2 C3 1.39(3) . ?
C3 C4 1.42(3) . ?
C4 C5 1.35(3) . ?
C5 C6 1.43(3) . ?
C7 C12 1.37(2) . ?
C7 C8 1.40(2) . ?
C8 C9 1.43(3) . ?
C9 C10 1.34(3) . ?
C10 C11 1.36(3) . ?
C11 C12 1.49(3) . ?
C1A C6A 1.41(3) . ?
C1A C2A 1.42(3) . ?
C2A C3A 1.48(3) . ?
C3A C4A 1.30(3) . ?
C4A C5A 1.46(3) . ?
C5A C6A 1.45(3) . ?
C1B C6B 1.40(3) . ?
C1B C2B 1.41(2) . ?
C2B C3B 1.38(3) . ?
C3B C4B 1.40(3) . ?
C4B C5B 1.41(3) . ?
C5B C6B 1.43(3) . ?
C1C C6C 1.39(2) . ?
C1C C2C 1.43(3) . ?
C2C C3C 1.43(3) . ?
C3C C4C 1.34(3) . ?
C4C C5C 1.45(3) . ?
C5C C6C 1.41(3) . ?
C1D C6D 1.37(2) . ?
C1D C2D 1.45(2) . ?
C2D C3D 1.46(3) . ?
C3D C4D 1.29(3) . ?
C4D C5D 1.37(3) . ?
C5D C6D 1.40(3) . ?
As1 C1F 1.880(11) . ?
As1 C1G 1.875(11) . ?
As1 C1H 1.887(12) . ?
As1 C1E 1.880(11) . ?
C1E C2E 1.39 . ?
C1E C6E 1.39 . ?
C2E C3E 1.39 . ?
C3E C4E 1.39 . ?
C4E C5E 1.39 . ?
C5E C6E 1.39 . ?
C1F C2F 1.39 . ?
C1F C6F 1.39 . ?
C2F C3F 1.39 . ?
C3F C4F 1.39 . ?
C4F C5F 1.39 . ?
C5F C6F 1.39 . ?
C1G C2G 1.39 . ?
C1G C6G 1.39 . ?
C2G C3G 1.39 . ?
C3G C4G 1.39 . ?
C4G C5G 1.39 . ?
C5G C6G 1.39 . ?
C1H C2H 1.39 . ?
C1H C6H 1.39 . ?
C2H C3H 1.39 . ?
C3H C4H 1.39 . ?
C4H C5H 1.39 . ?
C5H C6H 1.39 . ?
C14 C13 1.23 . ?
C13 O5 1.26 . ?
O6 C15 1.40 . ?
C15 C17 1.25 . ?
C15 C16 1.52 . ?
